data_4086070
loop_
_publ_author_name
'Ilg, R.'
'Troegel, D.'
'Burschka, C.'
'Tacke, R.'

_publ_section_title
;
 Tetrafunctional silanes of the formula type Si (C H2)4 X (X = S Ac, S H,
 O Ac, O H, Br, I)
;
_journal_name_full Organometallics
_journal_page_first 548
_journal_page_last 551
_journal_volume 25
_journal_year 2006
_chemical_formula_sum 'C4 H8 Br4 Si'
_chemical_name_systematic 'Si (C H2 Br)4'
_space_group_IT_number 114
_symmetry_space_group_name_Hall 'P -4 2n'
_symmetry_space_group_name_H-M 'P -4 21 c'
_cell_angle_alpha 90
_cell_angle_beta 90
_cell_angle_gamma 90
_cell_formula_units_Z 2
_cell_length_a 8.7291
_cell_length_b 8.7291
_cell_length_c 6.8619
_cell_volume 522.857
_citation_journal_id_ASTM ORGND7
_cod_data_source_file Ilg_ORGND7_2006_641.cif
_cod_data_source_block C4H8Br4Si1
_cod_original_cell_volume 522.8575
_cod_original_formula_sum 'C4 H8 Br4 Si1'
_cod_database_code 4086070

loop_
_symmetry_equiv_pos_as_xyz
x,y,z
y,-x,-z
-x,-y,z
-y,x,-z
x+1/2,-y+1/2,-z+1/2
-y+1/2,-x+1/2,z+1/2
-x+1/2,y+1/2,-z+1/2
y+1/2,x+1/2,z+1/2

loop_
_atom_site_label
_atom_site_type_symbol
_atom_site_fract_x
_atom_site_fract_y
_atom_site_fract_z
_atom_site_occupancy
_atom_site_U_iso_or_equiv
H1 H-1 0.5204 0.3063 0.2539 1 0.0
C1 C+2 0.5962 0.3523 0.3439 1 0.0
Br1 Br-1 0.76348 0.44581 0.19256 1 0.0
H2 H-1 0.6379 0.2696 0.4273 1 0.0
Si1 Si+4 0.5 0.5 0.5 1 0.0
